data_7109330
loop_
_publ_author_name
'Jesus R. Berenguer'
'Elena Lalinde'
'Antonio Martin'
'M. Teresa Moreno'
'Santiago Ruiz'
'Sergio Sanchez'
'Hamid R. Shahsavari'

_publ_section_title
;
 Solvent-induced lone pair activity tuning and vapoluminescence in a Pt2Pb
 cluster
;
_journal_name_full Chem.Commun.
_journal_page_first 5067
_journal_paper_doi 10.1039/c3cc41638k
_journal_volume 49
_journal_year 2013
_chemical_formula_sum 'C49.5 H27 Cl3 F10 N4 Pb Pt2 S2'
_chemical_formula_weight 1635.59
_chemical_name_systematic
;
?
;
_space_group_IT_number 2
_symmetry_cell_setting triclinic
_symmetry_space_group_name_Hall '-P 1'
_symmetry_space_group_name_H-M 'P -1'
_atom_sites_solution_hydrogens geom
_atom_sites_solution_primary direct
_atom_sites_solution_secondary difmap
_audit_conform_dict_location ftp://ftp.iucr.org/pub/cif_core.dic
_audit_conform_dict_name cif_core.dic
_audit_conform_dict_version 2.4
_audit_creation_date 2013-01-15T09:44:27-00:00
_audit_creation_method 'WinGX routine CIF_UPDATE'
_cell_angle_alpha 100.356(3)
_cell_angle_beta 101.793(3)
_cell_angle_gamma 111.777(3)
_cell_formula_units_Z 2
_cell_length_a 12.3991(3)
_cell_length_b 13.1073(4)
_cell_length_c 17.2525(6)
_cell_measurement_reflns_used 25455
_cell_measurement_temperature 100.0(10)
_cell_measurement_theta_max 28.7664
_cell_measurement_theta_min 4.1775
_cell_volume 2445.98(16)
_computing_cell_refinement
;
CrysAlisPro, Agilent Technologies,
Version 1.171.35.19 (release 27-10-2011 CrysAlis171 .NET)
(compiled Oct 27 2011,15:02:11)
;
_computing_data_collection
;
CrysAlisPro, Agilent Technologies,
Version 1.171.35.19 (release 27-10-2011 CrysAlis171 .NET)
(compiled Oct 27 2011,15:02:11)
;
_computing_data_reduction
;
CrysAlisPro, Agilent Technologies,
Version 1.171.35.19 (release 27-10-2011 CrysAlis171 .NET)
(compiled Oct 27 2011,15:02:11)
;
_computing_structure_refinement 'SHELXL-97 (Sheldrick, 2008)'
_diffrn_ambient_temperature 100.0(10)
_diffrn_detector_area_resol_mean 16.0655
_diffrn_measured_fraction_theta_full 0.995
_diffrn_measured_fraction_theta_max 0.995
_diffrn_measurement_device_type 'Xcalibur, Sapphire3'
_diffrn_measurement_method '\w scans'
_diffrn_orient_matrix_UB_11 -0.0422834
_diffrn_orient_matrix_UB_12 -0.0565442
_diffrn_orient_matrix_UB_13 -0.0231075
_diffrn_orient_matrix_UB_21 0.0009592
_diffrn_orient_matrix_UB_22 0.0159551
_diffrn_orient_matrix_UB_23 -0.0371065
_diffrn_orient_matrix_UB_31 0.0487074
_diffrn_orient_matrix_UB_32 -0.0153477
_diffrn_orient_matrix_UB_33 -0.0021295
_diffrn_radiation_monochromator graphite
_diffrn_radiation_type MoK\a
_diffrn_radiation_wavelength 0.71073
_diffrn_reflns_av_R_equivalents 0.0366
_diffrn_reflns_av_unetI/netI 0.0268
_diffrn_reflns_limit_h_max 14
_diffrn_reflns_limit_h_min -15
_diffrn_reflns_limit_k_max 15
_diffrn_reflns_limit_k_min -15
_diffrn_reflns_limit_l_max 21
_diffrn_reflns_limit_l_min 0
_diffrn_reflns_number 9235
_diffrn_reflns_theta_full 25.68
_diffrn_reflns_theta_max 25.68
_diffrn_reflns_theta_min 4.19
_exptl_absorpt_coefficient_mu 9.467
_exptl_absorpt_correction_T_max 1
_exptl_absorpt_correction_T_min 0.42671
_exptl_absorpt_correction_type multi-scan
_exptl_absorpt_process_details
;
CrysAlisPro, Agilent Technologies,
Version 1.171.35.19 (release 27-10-2011 CrysAlis171 .NET)
(compiled Oct 27 2011,15:02:11)
Empirical absorption correction using spherical harmonics,
implemented in SCALE3 ABSPACK scaling algorithm.
;
_exptl_crystal_colour yellow
_exptl_crystal_density_diffrn 2.221
_exptl_crystal_density_method 'not measured'
_exptl_crystal_description block
_exptl_crystal_F_000 1526
_exptl_crystal_size_max 0.38
_exptl_crystal_size_mid 0.23
_exptl_crystal_size_min 0.12
_platon_squeeze_details
;
platon (Spek 1995)
;
_refine_diff_density_max 1.822
_refine_diff_density_min -1.831
_refine_diff_density_rms 0.143
_refine_ls_extinction_method none
_refine_ls_goodness_of_fit_ref 1.026
_refine_ls_hydrogen_treatment constr
_refine_ls_matrix_type full
_refine_ls_number_parameters 620
_refine_ls_number_reflns 9235
_refine_ls_number_restraints 0
_refine_ls_restrained_S_all 1.026
_refine_ls_R_factor_all 0.0297
_refine_ls_R_factor_gt 0.0258
_refine_ls_shift/su_max 0.001
_refine_ls_shift/su_mean 0
_refine_ls_structure_factor_coef Fsqd
_refine_ls_weighting_details 'calc w=1/[\s^2^(Fo^2^)+(0.0301P)^2^+11.6395P] where P=(Fo^2^+2Fc^2^)/3'
_refine_ls_weighting_scheme calc
_refine_ls_wR_factor_gt 0.0642
_refine_ls_wR_factor_ref 0.0658
_reflns_number_gt 8405
_reflns_number_total 9235
_reflns_threshold_expression >2\s(I)
_cod_data_source_file c3cc41638k.txt
_cod_data_source_block 1.1.5CH2Cl2
_cod_original_cell_volume 2445.98(13)
_cod_original_formula_sum 'C49.50 H27 Cl3 F10 N4 Pb Pt2 S2'
_cod_database_code 7109330

loop_
_symmetry_equiv_pos_as_xyz
'x, y, z'
'-x, -y, -z'

loop_
_atom_site_label
_atom_site_type_symbol
_atom_site_fract_x
_atom_site_fract_y
_atom_site_fract_z
_atom_site_U_iso_or_equiv
_atom_site_adp_type
_atom_site_occupancy
_atom_site_symmetry_multiplicity
_atom_site_calc_flag
_atom_site_refinement_flags
Pt1 Pt 0.043792(17) 0.355491(16) 0.314570(12) 0.01633(6) Uani 1 1 d .
Pt2 Pt 0.499245(17) 0.546071(15) 0.261950(12) 0.01381(6) Uani 1 1 d .
Pb1 Pb 0.222925(18) 0.480580(16) 0.251285(12) 0.01837(6) Uani 1 1 d .
S1 S 0.14003(13) 0.22844(11) 0.31699(9) 0.0233(3) Uani 1 1 d .
S2 S 0.42601(12) 0.52142(11) 0.37956(8) 0.0193(3) Uani 1 1 d .
N1 N 0.1474(4) 0.4592(4) 0.4339(3) 0.0156(9) Uani 1 1 d .
N2 N 0.1882(4) 0.2767(4) 0.1805(3) 0.0225(10) Uani 1 1 d .
N3 N 0.4868(4) 0.3788(3) 0.2335(3) 0.0176(9) Uani 1 1 d .
N4 N 0.3266(4) 0.6683(4) 0.3807(3) 0.0257(11) Uani 1 1 d .
C2 C 0.2289(5) 0.4441(5) 0.4883(3) 0.0194(11) Uani 1 1 d .
H2 H 0.2486 0.3831 0.4727 0.023 Uiso 1 1 calc R
C3 C 0.2856(5) 0.5173(5) 0.5679(3) 0.0249(12) Uani 1 1 d .
H3 H 0.3405 0.5036 0.6053 0.03 Uiso 1 1 calc R
C4 C 0.2608(5) 0.6095(5) 0.5916(3) 0.0232(12) Uani 1 1 d .
H4 H 0.3001 0.6593 0.6445 0.028 Uiso 1 1 calc R
C5 C 0.1418(5) 0.7211(5) 0.5534(4) 0.0258(13) Uani 1 1 d .
H5 H 0.1791 0.7754 0.6046 0.031 Uiso 1 1 calc R
C6 C 0.0557(5) 0.7312(5) 0.4966(4) 0.0250(12) Uani 1 1 d .
H6 H 0.0355 0.7923 0.5098 0.03 Uiso 1 1 calc R
C7 C -0.0951(5) 0.6554(5) 0.3565(4) 0.0280(13) Uani 1 1 d .
H7 H -0.1184 0.715 0.3668 0.034 Uiso 1 1 calc R
C8 C -0.1490(5) 0.5728(5) 0.2826(4) 0.0306(14) Uani 1 1 d .
H8 H -0.209 0.5778 0.2432 0.037 Uiso 1 1 calc R
C9 C -0.1178(5) 0.4812(5) 0.2635(4) 0.0243(12) Uani 1 1 d .
H9 H -0.1575 0.4266 0.2124 0.029 Uiso 1 1 calc R
C10 C -0.0282(5) 0.4710(4) 0.3203(3) 0.0183(11) Uani 1 1 d .
C11 C 0.0271(5) 0.5583(4) 0.3968(3) 0.0179(11) Uani 1 1 d .
C12 C 0.1186(4) 0.5490(4) 0.4571(3) 0.0157(10) Uani 1 1 d .
C13 C 0.1764(5) 0.6286(4) 0.5360(3) 0.0190(11) Uani 1 1 d .
C14 C -0.0049(5) 0.6499(4) 0.4165(4) 0.0225(12) Uani 1 1 d .
C15 C -0.0778(5) 0.2493(5) 0.2055(3) 0.0233(12) Uani 1 1 d .
C16 C -0.1609(5) 0.1413(5) 0.2041(4) 0.0263(13) Uani 1 1 d .
C17 C -0.2456(5) 0.0616(5) 0.1326(4) 0.0370(16) Uani 1 1 d .
C18 C -0.2511(6) 0.0863(6) 0.0585(4) 0.0384(17) Uani 1 1 d .
C19 C -0.1724(6) 0.1899(7) 0.0566(4) 0.0397(17) Uani 1 1 d .
C20 C -0.0890(5) 0.2688(5) 0.1285(4) 0.0283(13) Uani 1 1 d .
C21 C 0.1999(5) 0.2524(5) 0.1047(4) 0.0287(13) Uani 1 1 d .
H21 H 0.2255 0.3113 0.0803 0.034 Uiso 1 1 calc R
C22 C 0.1754(6) 0.1434(6) 0.0619(4) 0.0363(15) Uani 1 1 d .
H22 H 0.1851 0.1288 0.0096 0.044 Uiso 1 1 calc R
C23 C 0.1360(6) 0.0560(5) 0.0981(4) 0.0374(15) Uani 1 1 d .
H23 H 0.1183 -0.0187 0.0703 0.045 Uiso 1 1 calc R
C24 C 0.1234(5) 0.0806(5) 0.1752(4) 0.0299(13) Uani 1 1 d .
H24 H 0.0968 0.0225 0.2002 0.036 Uiso 1 1 calc R
C25 C 0.1505(5) 0.1927(5) 0.2163(3) 0.0216(11) Uani 1 1 d .
C26 C 0.4471(5) 0.2979(4) 0.2706(3) 0.0199(11) Uani 1 1 d .
H26 H 0.4201 0.3137 0.3158 0.024 Uiso 1 1 calc R
C27 C 0.4446(5) 0.1901(4) 0.2437(3) 0.0215(12) Uani 1 1 d .
H27 H 0.4161 0.1351 0.2709 0.026 Uiso 1 1 calc R
C28 C 0.4843(5) 0.1649(4) 0.1768(3) 0.0227(12) Uani 1 1 d .
H28 H 0.4832 0.0932 0.1588 0.027 Uiso 1 1 calc R
C29 C 0.5692(5) 0.2324(5) 0.0659(3) 0.0255(12) Uani 1 1 d .
H29 H 0.568 0.1617 0.0436 0.031 Uiso 1 1 calc R
C30 C 0.6114(5) 0.3188(5) 0.0314(4) 0.0274(13) Uani 1 1 d .
H30 H 0.6401 0.3065 -0.0136 0.033 Uiso 1 1 calc R
C31 C 0.6572(5) 0.5200(5) 0.0290(4) 0.0268(13) Uani 1 1 d .
H31 H 0.6876 0.5113 -0.0156 0.032 Uiso 1 1 calc R
C32 C 0.6556(5) 0.6231(5) 0.0620(4) 0.0262(12) Uani 1 1 d .
H32 H 0.6854 0.6835 0.0396 0.031 Uiso 1 1 calc R
C33 C 0.6095(5) 0.6386(5) 0.1294(3) 0.0217(11) Uani 1 1 d .
H33 H 0.61 0.7092 0.1508 0.026 Uiso 1 1 calc R
C34 C 0.5636(5) 0.5507(4) 0.1641(3) 0.0184(11) Uani 1 1 d .
C35 C 0.5685(5) 0.4457(4) 0.1302(3) 0.0175(11) Uani 1 1 d .
C36 C 0.5264(4) 0.3552(4) 0.1666(3) 0.0170(11) Uani 1 1 d .
C37 C 0.5265(5) 0.2486(4) 0.1361(3) 0.0198(11) Uani 1 1 d .
C38 C 0.6131(5) 0.4278(5) 0.0623(3) 0.0226(12) Uani 1 1 d .
C39 C 0.5235(5) 0.7095(4) 0.2789(3) 0.0174(11) Uani 1 1 d .
C40 C 0.4527(5) 0.7458(4) 0.2280(3) 0.0201(11) Uani 1 1 d .
C41 C 0.4721(5) 0.8581(5) 0.2373(4) 0.0240(12) Uani 1 1 d .
C42 C 0.5677(5) 0.9424(4) 0.3017(4) 0.0237(12) Uani 1 1 d .
C43 C 0.6425(5) 0.9117(5) 0.3533(4) 0.0248(12) Uani 1 1 d .
C44 C 0.6195(5) 0.7982(4) 0.3414(3) 0.0184(11) Uani 1 1 d .
C45 C 0.3169(7) 0.7662(5) 0.4099(5) 0.0408(17) Uani 1 1 d .
H45 H 0.2529 0.7786 0.3812 0.049 Uiso 1 1 calc R
C46 C 0.3993(8) 0.8486(5) 0.4812(5) 0.049(2) Uani 1 1 d .
H46 H 0.3911 0.9156 0.5001 0.058 Uiso 1 1 calc R
C47 C 0.4931(8) 0.8298(6) 0.5235(5) 0.053(2) Uani 1 1 d .
H47 H 0.5489 0.8841 0.5717 0.064 Uiso 1 1 calc R
C48 C 0.5049(6) 0.7315(5) 0.4950(4) 0.0347(15) Uani 1 1 d .
H48 H 0.5685 0.7182 0.5231 0.042 Uiso 1 1 calc R
C49 C 0.4192(5) 0.6515(5) 0.4225(3) 0.0225(12) Uani 1 1 d .
F16 F -0.1615(3) 0.1118(3) 0.2746(2) 0.0330(8) Uani 1 1 d .
F17 F -0.3251(3) -0.0406(3) 0.1364(3) 0.0514(11) Uani 1 1 d .
F18 F -0.3356(4) 0.0105(4) -0.0105(2) 0.0573(12) Uani 1 1 d .
F19 F -0.1792(4) 0.2161(4) -0.0159(2) 0.0583(12) Uani 1 1 d .
F20 F -0.0144(3) 0.3712(3) 0.1214(2) 0.0398(9) Uani 1 1 d .
F40 F 0.3570(3) 0.6673(3) 0.16351(19) 0.0255(7) Uani 1 1 d .
F41 F 0.4001(3) 0.8874(3) 0.1851(2) 0.0338(8) Uani 1 1 d .
F42 F 0.5891(3) 1.0534(3) 0.3116(2) 0.0367(9) Uani 1 1 d .
F43 F 0.7371(3) 0.9943(3) 0.4154(2) 0.0404(9) Uani 1 1 d .
F44 F 0.6980(3) 0.7742(3) 0.3955(2) 0.0255(7) Uani 1 1 d .
C50 C -0.0074(13) 0.6593(14) 0.1300(13) 0.1604(14) Uani 1 1 d .
H60A H -0.0167 0.6 0.0831 0.192 Uiso 1 1 calc R
H60B H -0.0711 0.6254 0.1544 0.192 Uiso 1 1 calc R
Cl1 Cl 0.1255(3) 0.6960(4) 0.1989(4) 0.1604(14) Uani 1 1 d .
Cl2 Cl -0.0312(3) 0.7603(4) 0.0950(4) 0.1604(14) Uani 1 1 d .

loop_
_atom_site_aniso_label
_atom_site_aniso_U_11
_atom_site_aniso_U_22
_atom_site_aniso_U_33
_atom_site_aniso_U_23
_atom_site_aniso_U_13
_atom_site_aniso_U_12
Pt1 0.01626(10) 0.01492(10) 0.01287(11) 0.00101(7) 0.00248(8) 0.00364(8)
Pt2 0.01601(10) 0.01178(10) 0.01339(10) 0.00344(7) 0.00348(8) 0.00613(8)
Pb1 0.01986(11) 0.01634(10) 0.01833(11) 0.00634(8) 0.00490(8) 0.00677(8)
S1 0.0293(7) 0.0188(6) 0.0223(7) 0.0058(5) 0.0084(6) 0.0105(6)
S2 0.0232(7) 0.0190(6) 0.0188(7) 0.0073(5) 0.0092(5) 0.0097(5)
N1 0.010(2) 0.018(2) 0.016(2) 0.0045(17) 0.0051(17) 0.0021(17)
N2 0.017(2) 0.024(2) 0.022(3) 0.0025(19) 0.0041(19) 0.0061(19)
N3 0.015(2) 0.014(2) 0.019(2) 0.0019(18) -0.0024(18) 0.0061(18)
N4 0.030(3) 0.017(2) 0.035(3) 0.009(2) 0.020(2) 0.009(2)
C2 0.019(3) 0.022(3) 0.015(3) 0.003(2) 0.005(2) 0.007(2)
C3 0.021(3) 0.034(3) 0.017(3) 0.008(2) 0.004(2) 0.009(2)
C4 0.012(3) 0.030(3) 0.013(3) -0.003(2) 0.001(2) -0.001(2)
C5 0.025(3) 0.018(3) 0.024(3) -0.003(2) 0.009(2) 0.002(2)
C6 0.024(3) 0.018(3) 0.031(3) 0.004(2) 0.012(3) 0.007(2)
C7 0.028(3) 0.019(3) 0.037(4) 0.006(3) 0.010(3) 0.011(2)
C8 0.023(3) 0.025(3) 0.036(4) 0.009(3) -0.002(3) 0.008(3)
C9 0.022(3) 0.021(3) 0.021(3) 0.002(2) -0.001(2) 0.004(2)
C10 0.016(3) 0.016(3) 0.019(3) 0.006(2) 0.006(2) 0.003(2)
C11 0.015(3) 0.017(3) 0.019(3) 0.004(2) 0.006(2) 0.004(2)
C12 0.015(2) 0.015(2) 0.013(3) 0.002(2) 0.006(2) 0.002(2)
C13 0.014(3) 0.022(3) 0.014(3) 0.002(2) 0.006(2) 0.000(2)
C14 0.016(3) 0.018(3) 0.030(3) 0.005(2) 0.008(2) 0.004(2)
C15 0.015(3) 0.025(3) 0.019(3) -0.007(2) 0.001(2) 0.005(2)
C16 0.022(3) 0.023(3) 0.026(3) -0.005(2) 0.007(2) 0.006(2)
C17 0.024(3) 0.029(3) 0.043(4) -0.014(3) 0.009(3) 0.006(3)
C18 0.021(3) 0.044(4) 0.027(4) -0.018(3) -0.003(3) 0.007(3)
C19 0.031(4) 0.068(5) 0.016(3) -0.001(3) 0.004(3) 0.024(4)
C20 0.018(3) 0.037(3) 0.021(3) 0.001(3) 0.003(2) 0.007(3)
C21 0.030(3) 0.030(3) 0.027(3) 0.007(3) 0.010(3) 0.013(3)
C22 0.043(4) 0.038(4) 0.028(4) 0.002(3) 0.016(3) 0.018(3)
C23 0.040(4) 0.026(3) 0.037(4) -0.006(3) 0.013(3) 0.011(3)
C24 0.032(3) 0.024(3) 0.033(4) 0.005(3) 0.015(3) 0.010(3)
C25 0.018(3) 0.020(3) 0.026(3) 0.007(2) 0.006(2) 0.007(2)
C26 0.017(3) 0.019(3) 0.018(3) 0.007(2) -0.001(2) 0.004(2)
C27 0.023(3) 0.015(3) 0.019(3) 0.005(2) -0.005(2) 0.006(2)
C28 0.027(3) 0.010(2) 0.023(3) 0.001(2) -0.006(2) 0.007(2)
C29 0.030(3) 0.024(3) 0.022(3) -0.004(2) 0.004(2) 0.017(3)
C30 0.033(3) 0.030(3) 0.020(3) 0.000(2) 0.008(2) 0.018(3)
C31 0.030(3) 0.035(3) 0.020(3) 0.007(2) 0.014(2) 0.016(3)
C32 0.028(3) 0.028(3) 0.025(3) 0.013(2) 0.013(3) 0.010(3)
C33 0.024(3) 0.021(3) 0.021(3) 0.006(2) 0.006(2) 0.011(2)
C34 0.017(3) 0.017(3) 0.017(3) 0.002(2) 0.001(2) 0.007(2)
C35 0.015(3) 0.017(2) 0.017(3) 0.001(2) 0.001(2) 0.006(2)
C36 0.015(3) 0.017(3) 0.016(3) 0.000(2) -0.001(2) 0.008(2)
C37 0.016(3) 0.018(3) 0.019(3) -0.001(2) -0.003(2) 0.006(2)
C38 0.020(3) 0.025(3) 0.021(3) 0.004(2) 0.004(2) 0.009(2)
C39 0.018(3) 0.016(3) 0.022(3) 0.007(2) 0.012(2) 0.007(2)
C40 0.019(3) 0.018(3) 0.023(3) 0.010(2) 0.009(2) 0.005(2)
C41 0.027(3) 0.025(3) 0.030(3) 0.014(2) 0.011(2) 0.016(2)
C42 0.026(3) 0.012(3) 0.033(3) 0.005(2) 0.009(3) 0.009(2)
C43 0.023(3) 0.017(3) 0.027(3) 0.000(2) 0.006(2) 0.004(2)
C44 0.022(3) 0.018(3) 0.018(3) 0.005(2) 0.007(2) 0.011(2)
C45 0.054(4) 0.022(3) 0.066(5) 0.019(3) 0.044(4) 0.020(3)
C46 0.084(6) 0.017(3) 0.054(5) 0.008(3) 0.049(5) 0.017(4)
C47 0.085(6) 0.023(3) 0.029(4) -0.005(3) 0.030(4) -0.004(4)
C48 0.039(4) 0.028(3) 0.025(3) 0.005(3) 0.013(3) 0.000(3)
C49 0.031(3) 0.022(3) 0.017(3) 0.007(2) 0.015(2) 0.008(2)
F16 0.0324(19) 0.0233(17) 0.033(2) 0.0000(15) 0.0125(16) 0.0027(15)
F17 0.035(2) 0.029(2) 0.058(3) -0.0156(18) 0.0053(19) -0.0052(17)
F18 0.035(2) 0.064(3) 0.034(2) -0.028(2) -0.0092(18) 0.009(2)
F19 0.044(2) 0.089(3) 0.017(2) 0.001(2) -0.0013(17) 0.014(2)
F20 0.033(2) 0.053(2) 0.0219(19) 0.0117(17) 0.0021(15) 0.0088(18)
F40 0.0245(17) 0.0211(16) 0.0237(18) 0.0069(13) -0.0021(13) 0.0065(13)
F41 0.0333(19) 0.0274(18) 0.045(2) 0.0198(16) 0.0033(16) 0.0174(16)
F42 0.044(2) 0.0153(16) 0.051(2) 0.0083(16) 0.0093(18) 0.0153(15)
F43 0.041(2) 0.0147(16) 0.043(2) -0.0063(15) -0.0077(17) 0.0053(15)
F44 0.0247(17) 0.0180(15) 0.0278(18) 0.0022(13) 0.0007(14) 0.0083(13)
C50 0.0875(17) 0.134(2) 0.290(4) 0.117(3) 0.060(2) 0.0509(16)
Cl1 0.0875(17) 0.134(2) 0.290(4) 0.117(3) 0.060(2) 0.0509(16)
Cl2 0.0875(17) 0.134(2) 0.290(4) 0.117(3) 0.060(2) 0.0509(16)

loop_
_atom_type_symbol
_atom_type_description
_atom_type_scat_dispersion_real
_atom_type_scat_dispersion_imag
_atom_type_scat_source
C C 0.0033 0.0016 'International Tables Vol C Tables 4.2.6.8 and 6.1.1.4'
H H 0 0 'International Tables Vol C Tables 4.2.6.8 and 6.1.1.4'
N N 0.0061 0.0033 'International Tables Vol C Tables 4.2.6.8 and 6.1.1.4'
F F 0.0171 0.0103 'International Tables Vol C Tables 4.2.6.8 and 6.1.1.4'
S S 0.1246 0.1234 'International Tables Vol C Tables 4.2.6.8 and 6.1.1.4'
Pt Pt -1.7033 8.3905 'International Tables Vol C Tables 4.2.6.8 and 6.1.1.4'
Pb Pb -3.3944 10.1111 'International Tables Vol C Tables 4.2.6.8 and 6.1.1.4'
Cl Cl 0.1484 0.1585 'International Tables Vol C Tables 4.2.6.8 and 6.1.1.4'

loop_
_geom_angle_atom_site_label_1
_geom_angle_atom_site_label_2
_geom_angle_atom_site_label_3
_geom_angle
C10 Pt1 C15 94.7(2)
C10 Pt1 N1 81.72(19)
C15 Pt1 N1 171.59(19)
C10 Pt1 S1 175.79(15)
C15 Pt1 S1 89.46(16)
N1 Pt1 S1 94.14(12)
C10 Pt1 Pb1 92.94(14)
C15 Pt1 Pb1 97.27(16)
N1 Pt1 Pb1 90.55(11)
S1 Pt1 Pb1 86.29(3)
C39 Pt2 C34 90.8(2)
C39 Pt2 N3 172.64(19)
C34 Pt2 N3 81.93(19)
C39 Pt2 S2 95.35(15)
C34 Pt2 S2 173.52(15)
N3 Pt2 S2 91.82(13)
C39 Pt2 Pb1 87.96(14)
C34 Pt2 Pb1 123.96(14)
N3 Pt2 Pb1 97.22(12)
S2 Pt2 Pb1 58.35(3)
N2 Pb1 N4 151.72(15)
N2 Pb1 Pt1 79.95(10)
N4 Pb1 Pt1 95.68(10)
N2 Pb1 S2 95.07(10)
N4 Pb1 S2 57.61(11)
Pt1 Pb1 S2 98.06(3)
N2 Pb1 Pt2 85.14(10)
N4 Pb1 Pt2 80.83(10)
Pt1 Pb1 Pt2 140.753(9)
S2 Pb1 Pt2 47.24(3)
C25 S1 Pt1 104.59(18)
C49 S2 Pt2 106.11(18)
C49 S2 Pb1 86.17(19)
Pt2 S2 Pb1 74.41(4)
C2 N1 C12 119.1(4)
C2 N1 Pt1 128.3(4)
C12 N1 Pt1 112.6(3)
C21 N2 C25 119.6(5)
C21 N2 Pb1 119.7(4)
C25 N2 Pb1 120.5(4)
C26 N3 C36 118.9(4)
C26 N3 Pt2 129.0(4)
C36 N3 Pt2 112.0(3)
C49 N4 C45 118.5(6)
C49 N4 Pb1 100.6(3)
C45 N4 Pb1 140.9(5)
N1 C2 C3 121.6(5)
N1 C2 H2 119.2
C3 C2 H2 119.2
C4 C3 C2 120.3(5)
C4 C3 H3 119.9
C2 C3 H3 119.9
C3 C4 C13 119.8(5)
C3 C4 H4 120.1
C13 C4 H4 120.1
C6 C5 C13 121.4(5)
C6 C5 H5 119.3
C13 C5 H5 119.3
C5 C6 C14 121.7(5)
C5 C6 H6 119.2
C14 C6 H6 119.2
C8 C7 C14 119.6(5)
C8 C7 H7 120.2
C14 C7 H7 120.2
C7 C8 C9 122.9(5)
C7 C8 H8 118.6
C9 C8 H8 118.6
C10 C9 C8 120.4(5)
C10 C9 H9 119.8
C8 C9 H9 119.8
C9 C10 C11 115.8(5)
C9 C10 Pt1 131.9(4)
C11 C10 Pt1 112.3(4)
C14 C11 C10 123.9(5)
C14 C11 C12 119.0(5)
C10 C11 C12 117.0(5)
N1 C12 C13 121.9(5)
N1 C12 C11 116.4(4)
C13 C12 C11 121.7(5)
C4 C13 C12 117.4(5)
C4 C13 C5 125.2(5)
C12 C13 C5 117.4(5)
C7 C14 C11 117.3(5)
C7 C14 C6 123.9(5)
C11 C14 C6 118.7(5)
C20 C15 C16 113.7(5)
C20 C15 Pt1 127.7(4)
C16 C15 Pt1 118.6(4)
F16 C16 C17 116.9(5)
F16 C16 C15 120.0(5)
C17 C16 C15 123.1(6)
F17 C17 C18 120.1(6)
F17 C17 C16 119.8(6)
C18 C17 C16 120.1(6)
F18 C18 C19 120.8(7)
F18 C18 C17 120.2(6)
C19 C18 C17 119.0(6)
F19 C19 C18 119.4(6)
F19 C19 C20 120.4(7)
C18 C19 C20 120.2(6)
F20 C20 C19 116.4(6)
F20 C20 C15 119.6(5)
C19 C20 C15 123.9(6)
N2 C21 C22 122.2(6)
N2 C21 H21 118.9
C22 C21 H21 118.9
C21 C22 C23 118.7(6)
C21 C22 H22 120.7
C23 C22 H22 120.7
C24 C23 C22 119.2(6)
C24 C23 H23 120.4
C22 C23 H23 120.4
C23 C24 C25 119.9(6)
C23 C24 H24 120
C25 C24 H24 120
N2 C25 C24 120.4(5)
N2 C25 S1 118.4(4)
C24 C25 S1 121.2(4)
N3 C26 C27 121.9(5)
N3 C26 H26 119
C27 C26 H26 119
C28 C27 C26 120.0(5)
C28 C27 H27 120
C26 C27 H27 120
C27 C28 C37 119.4(5)
C27 C28 H28 120.3
C37 C28 H28 120.3
C30 C29 C37 120.8(5)
C30 C29 H29 119.6
C37 C29 H29 119.6
C29 C30 C38 121.7(5)
C29 C30 H30 119.1
C38 C30 H30 119.1
C32 C31 C38 120.3(5)
C32 C31 H31 119.9
C38 C31 H31 119.9
C31 C32 C33 121.1(5)
C31 C32 H32 119.5
C33 C32 H32 119.5
C34 C33 C32 121.2(5)
C34 C33 H33 119.4
C32 C33 H33 119.4
C33 C34 C35 116.8(5)
C33 C34 Pt2 131.2(4)
C35 C34 Pt2 111.8(4)
C38 C35 C36 118.8(5)
C38 C35 C34 123.0(5)
C36 C35 C34 118.2(5)
N3 C36 C37 122.3(5)
N3 C36 C35 116.0(4)
C37 C36 C35 121.7(5)
C36 C37 C28 117.5(5)
C36 C37 C29 118.0(5)
C28 C37 C29 124.5(5)
C31 C38 C35 117.5(5)
C31 C38 C30 123.5(5)
C35 C38 C30 118.9(5)
C40 C39 C44 113.7(5)
C40 C39 Pt2 124.3(4)
C44 C39 Pt2 121.9(4)
F40 C40 C41 116.1(5)
F40 C40 C39 119.4(4)
C41 C40 C39 124.5(5)
F41 C41 C40 121.4(5)
F41 C41 C42 119.5(5)
C40 C41 C42 119.2(5)
F42 C42 C43 120.9(5)
F42 C42 C41 120.2(5)
C43 C42 C41 118.9(5)
F43 C43 C42 118.9(5)
F43 C43 C44 121.3(5)
C42 C43 C44 119.7(5)
F44 C44 C43 116.3(5)
F44 C44 C39 119.7(4)
C43 C44 C39 123.9(5)
N4 C45 C46 121.9(7)
N4 C45 H45 119
C46 C45 H45 119
C47 C46 C45 118.9(6)
C47 C46 H46 120.5
C45 C46 H46 120.5
C48 C47 C46 120.2(7)
C48 C47 H47 119.9
C46 C47 H47 119.9
C47 C48 C49 118.4(7)
C47 C48 H48 120.8
C49 C48 H48 120.8
N4 C49 C48 122.1(5)
N4 C49 S2 115.6(4)
C48 C49 S2 122.3(5)
Cl2 C50 Cl1 117.8(9)
Cl2 C50 H60A 107.8
Cl1 C50 H60A 107.8
Cl2 C50 H60B 107.8
Cl1 C50 H60B 107.8
H60A C50 H60B 107.2

loop_
_geom_bond_atom_site_label_1
_geom_bond_atom_site_label_2
_geom_bond_distance
Pt1 C10 2.021(5)
Pt1 C15 2.023(5)
Pt1 N1 2.086(4)
Pt1 S1 2.3829(14)
Pt1 Pb1 2.7832(3)
Pt2 C39 2.007(5)
Pt2 C34 2.011(5)
Pt2 N3 2.099(4)
Pt2 S2 2.4118(13)
Pt2 Pb1 3.1642(3)
Pb1 N2 2.565(5)
Pb1 N4 2.683(5)
Pb1 S2 2.7966(14)
S1 C25 1.761(6)
S2 C49 1.773(6)
N1 C2 1.330(7)
N1 C12 1.369(6)
N2 C21 1.339(7)
N2 C25 1.339(7)
N3 C26 1.327(7)
N3 C36 1.372(7)
N4 C49 1.338(8)
N4 C45 1.350(7)
C2 C3 1.391(8)
C2 H2 0.93
C3 C4 1.367(8)
C3 H3 0.93
C4 C13 1.396(8)
C4 H4 0.93
C5 C6 1.356(8)
C5 C13 1.433(8)
C5 H5 0.93
C6 C14 1.435(8)
C6 H6 0.93
C7 C8 1.365(8)
C7 C14 1.393(8)
C7 H7 0.93
C8 C9 1.398(8)
C8 H8 0.93
C9 C10 1.386(7)
C9 H9 0.93
C10 C11 1.423(7)
C11 C14 1.406(7)
C11 C12 1.432(7)
C12 C13 1.412(7)
C15 C20 1.386(8)
C15 C16 1.400(8)
C16 F16 1.342(7)
C16 C17 1.381(8)
C17 F17 1.359(8)
C17 C18 1.370(10)
C18 F18 1.339(7)
C18 C19 1.357(10)
C19 F19 1.349(8)
C19 C20 1.379(8)
C20 F20 1.363(7)
C21 C22 1.373(8)
C21 H21 0.93
C22 C23 1.381(9)
C22 H22 0.93
C23 C24 1.365(9)
C23 H23 0.93
C24 C25 1.392(8)
C24 H24 0.93
C26 C27 1.392(7)
C26 H26 0.93
C27 C28 1.377(8)
C27 H27 0.93
C28 C37 1.404(8)
C28 H28 0.93
C29 C30 1.356(8)
C29 C37 1.431(8)
C29 H29 0.93
C30 C38 1.424(8)
C30 H30 0.93
C31 C32 1.378(8)
C31 C38 1.407(8)
C31 H31 0.93
C32 C33 1.410(8)
C32 H32 0.93
C33 C34 1.382(7)
C33 H33 0.93
C34 C35 1.423(7)
C35 C38 1.412(8)
C35 C36 1.420(7)
C36 C37 1.402(7)
C39 C40 1.383(7)
C39 C44 1.389(7)
C40 F40 1.359(6)
C40 C41 1.374(7)
C41 F41 1.344(6)
C41 C42 1.382(8)
C42 F42 1.349(6)
C42 C43 1.373(8)
C43 F43 1.350(6)
C43 C44 1.374(7)
C44 F44 1.370(6)
C45 C46 1.383(11)
C45 H45 0.93
C46 C47 1.369(12)
C46 H46 0.93
C47 C48 1.365(10)
C47 H47 0.93
C48 C49 1.397(8)
C48 H48 0.93
C50 Cl2 1.646(14)
C50 Cl1 1.662(16)
C50 H60A 0.97
C50 H60B 0.97

loop_
_platon_squeeze_void_nr
_platon_squeeze_void_average_x
_platon_squeeze_void_average_y
_platon_squeeze_void_average_z
_platon_squeeze_void_volume
_platon_squeeze_void_count_electrons
_platon_squeeze_void_content
1 0.000 0.000 0.500 251 49 1.2CH2Cl2
2 0.158 0.567 0.030 9 0 ' '
3 0.842 0.433 0.970 9 0 ' '
